data_4083928
loop_
_publ_author_name
'Bashir, Oumar'
'Piche, Laurence'
'Claverie, Jerome P.'

_publ_section_title
;
 18-Electron Ruthenium Phosphine Sulfonate Catalysts for Olefin Metathesis
;
_journal_issue 14
_journal_name_full Organometallics
_journal_page_first 3695
_journal_paper_doi 10.1021/om500212x
_journal_volume 33
_journal_year 2014
_chemical_formula_sum 'C43 H47 Cl O3 P2 Ru S'
_chemical_formula_weight 842.33
_chemical_name_systematic
; 
 ? 
;
_space_group_IT_number 14
_symmetry_space_group_name_Hall '-P 2yn'
_symmetry_space_group_name_H-M 'P 1 21/n 1'
_atom_sites_solution_hydrogens geom
_atom_sites_solution_primary direct
_atom_sites_solution_secondary difmap
_audit_creation_method SHELXL-97
_cell_angle_alpha 90.00
_cell_angle_beta 103.296(2)
_cell_angle_gamma 90.00
_cell_formula_units_Z 4
_cell_length_a 11.0027(13)
_cell_length_b 18.219(2)
_cell_length_c 20.224(2)
_cell_measurement_temperature 200(2)
_cell_volume 3945.4(7)
_computing_structure_refinement 'SHELXL-97 (Sheldrick, 2008)'
_computing_structure_solution 'SHELXS-97 (Sheldrick, 2008)'
_diffrn_ambient_temperature 200(2)
_diffrn_detector_area_resol_mean 8.33
_diffrn_measured_fraction_theta_full 1.000
_diffrn_measured_fraction_theta_max 0.997
_diffrn_measurement_device_type 'Bruker AXS APEX diffractometer'
_diffrn_measurement_method '\f and \w scans'
_diffrn_radiation_monochromator graphite
_diffrn_radiation_source 'fine-focus sealed tube'
_diffrn_radiation_type MoK\a
_diffrn_radiation_wavelength 0.71073
_diffrn_reflns_av_R_equivalents 0.1096
_diffrn_reflns_av_sigmaI/netI 0.0807
_diffrn_reflns_limit_h_max 14
_diffrn_reflns_limit_h_min -14
_diffrn_reflns_limit_k_max 23
_diffrn_reflns_limit_k_min -23
_diffrn_reflns_limit_l_max 26
_diffrn_reflns_limit_l_min -26
_diffrn_reflns_number 51327
_diffrn_reflns_theta_full 25.00
_diffrn_reflns_theta_max 27.47
_diffrn_reflns_theta_min 1.94
_exptl_absorpt_coefficient_mu 0.638
_exptl_absorpt_correction_T_max 0.9725
_exptl_absorpt_correction_T_min 0.9138
_exptl_absorpt_correction_type multi-scan
_exptl_absorpt_process_details 'APEX2 (Bruker, 2007)'
_exptl_crystal_density_diffrn 1.418
_exptl_crystal_density_method 'not measured'
_exptl_crystal_F_000 1744
_exptl_crystal_size_max 0.14
_exptl_crystal_size_mid 0.12
_exptl_crystal_size_min 0.04
_refine_diff_density_max 0.537
_refine_diff_density_min -0.426
_refine_diff_density_rms 0.097
_refine_ls_extinction_method none
_refine_ls_goodness_of_fit_ref 1.004
_refine_ls_hydrogen_treatment constr
_refine_ls_matrix_type full
_refine_ls_number_parameters 460
_refine_ls_number_reflns 9012
_refine_ls_number_restraints 0
_refine_ls_restrained_S_all 1.004
_refine_ls_R_factor_all 0.0903
_refine_ls_R_factor_gt 0.0444
_refine_ls_shift/su_max 0.001
_refine_ls_shift/su_mean 0.000
_refine_ls_structure_factor_coef Fsqd
_refine_ls_weighting_details 'calc w=1/[\s^2^(Fo^2^)+(0.0306P)^2^+1.1176P] where P=(Fo^2^+2Fc^2^)/3'
_refine_ls_weighting_scheme calc
_refine_ls_wR_factor_gt 0.0781
_refine_ls_wR_factor_ref 0.0939
_reflns_number_gt 5854
_reflns_number_total 9012
_reflns_threshold_expression >2sigma(I)
_cod_data_source_file om500212x_si_002.cif
_cod_data_source_block catalyst1b
_cod_depositor_comments 'Adding full bibliography for 4083927--4083930.cif.'
_cod_original_cell_volume 3945.5(8)
_cod_original_sg_symbol_H-M P2(1)/n
_cod_database_code 4083928

loop_
_symmetry_equiv_pos_as_xyz
'x, y, z'
'-x+1/2, y+1/2, -z+1/2'
'-x, -y, -z'
'x-1/2, -y-1/2, z-1/2'

loop_
_atom_site_label
_atom_site_type_symbol
_atom_site_fract_x
_atom_site_fract_y
_atom_site_fract_z
_atom_site_U_iso_or_equiv
_atom_site_adp_type
_atom_site_occupancy
_atom_site_symmetry_multiplicity
_atom_site_calc_flag
_atom_site_refinement_flags
Ru Ru 0.29984(3) 0.788928(14) 0.243893(14) 0.02179(8) Uani 1 1 d .
Cl Cl 0.38348(9) 0.72864(5) 0.34824(5) 0.0340(2) Uani 1 1 d .
O1 O 0.1233(2) 0.73667(12) 0.25513(11) 0.0273(6) Uani 1 1 d .
O2 O 0.2614(2) 0.66744(12) 0.20368(12) 0.0282(6) Uani 1 1 d .
O3 O 0.0923(2) 0.60311(12) 0.24125(13) 0.0363(6) Uani 1 1 d .
P1 P 0.18826(8) 0.81559(5) 0.12910(5) 0.0235(2) Uani 1 1 d .
P2 P 0.50281(9) 0.82230(5) 0.24545(5) 0.0248(2) Uani 1 1 d .
S1 S 0.13356(8) 0.66936(5) 0.21500(5) 0.0275(2) Uani 1 1 d .
C1 C 0.2171(4) 0.8316(2) -0.00943(17) 0.0351(9) Uani 1 1 d .
H1A H 0.1412 0.8021 -0.0277 0.042 Uiso 1 1 calc R
H1B H 0.1917 0.8836 -0.0080 0.042 Uiso 1 1 calc R
C2 C 0.3076(4) 0.8239(2) -0.05568(19) 0.0422(10) Uani 1 1 d .
H2A H 0.2668 0.8411 -0.1019 0.051 Uiso 1 1 calc R
H2B H 0.3817 0.8551 -0.0384 0.051 Uiso 1 1 calc R
C3 C 0.3488(4) 0.7446(2) -0.05928(19) 0.0443(11) Uani 1 1 d .
H3A H 0.4094 0.7414 -0.0885 0.053 Uiso 1 1 calc R
H3B H 0.2756 0.7139 -0.0797 0.053 Uiso 1 1 calc R
C4 C 0.4090(4) 0.7161(2) 0.01175(18) 0.0392(10) Uani 1 1 d .
H4A H 0.4888 0.7423 0.0292 0.047 Uiso 1 1 calc R
H4B H 0.4282 0.6633 0.0089 0.047 Uiso 1 1 calc R
C5 C 0.3246(4) 0.72652(19) 0.06142(18) 0.0340(9) Uani 1 1 d .
H5A H 0.2518 0.6933 0.0484 0.041 Uiso 1 1 calc R
H5B H 0.3712 0.7126 0.1076 0.041 Uiso 1 1 calc R
C6 C 0.2784(3) 0.80547(18) 0.06271(17) 0.0276(8) Uani 1 1 d .
H6 H 0.3550 0.8363 0.0780 0.033 Uiso 1 1 calc R
C7 C 0.1907(3) 0.97067(18) 0.11775(19) 0.0325(9) Uani 1 1 d .
H7A H 0.2401 0.9746 0.1652 0.039 Uiso 1 1 calc R
H7B H 0.2497 0.9643 0.0878 0.039 Uiso 1 1 calc R
C8 C 0.1153(4) 1.0408(2) 0.0982(2) 0.0412(10) Uani 1 1 d .
H8A H 0.1724 1.0835 0.1056 0.049 Uiso 1 1 calc R
H8B H 0.0735 1.0390 0.0494 0.049 Uiso 1 1 calc R
C9 C 0.0178(4) 1.0505(2) 0.1397(2) 0.0443(11) Uani 1 1 d .
H9A H -0.0324 1.0949 0.1242 0.053 Uiso 1 1 calc R
H9B H 0.0598 1.0574 0.1881 0.053 Uiso 1 1 calc R
C10 C -0.0680(4) 0.9841(2) 0.1327(2) 0.0410(10) Uani 1 1 d .
H10A H -0.1167 0.9805 0.0852 0.049 Uiso 1 1 calc R
H10B H -0.1277 0.9909 0.1622 0.049 Uiso 1 1 calc R
C11 C 0.0042(3) 0.91301(19) 0.15223(19) 0.0341(9) Uani 1 1 d .
H11A H -0.0541 0.8709 0.1434 0.041 Uiso 1 1 calc R
H11B H 0.0443 0.9137 0.2014 0.041 Uiso 1 1 calc R
C12 C 0.1044(3) 0.90400(18) 0.11108(18) 0.0277(8) Uani 1 1 d .
H12 H 0.0586 0.9020 0.0623 0.033 Uiso 1 1 calc R
C13 C -0.0331(3) 0.7652(2) 0.03901(19) 0.0348(9) Uani 1 1 d .
H13 H -0.0242 0.8082 0.0140 0.042 Uiso 1 1 calc R
C14 C -0.1325(4) 0.7186(2) 0.0142(2) 0.0446(11) Uani 1 1 d .
H14 H -0.1901 0.7298 -0.0273 0.054 Uiso 1 1 calc R
C15 C -0.1480(4) 0.6561(2) 0.0498(2) 0.0490(11) Uani 1 1 d .
H15 H -0.2156 0.6238 0.0326 0.059 Uiso 1 1 calc R
C16 C -0.0643(4) 0.6407(2) 0.1106(2) 0.0415(10) Uani 1 1 d .
H16 H -0.0750 0.5981 0.1358 0.050 Uiso 1 1 calc R
C17 C 0.0351(3) 0.68783(19) 0.13448(18) 0.0296(8) Uani 1 1 d .
C18 C 0.0546(3) 0.75124(19) 0.09949(17) 0.0283(8) Uani 1 1 d .
C19 C 0.2822(3) 0.88417(18) 0.27525(16) 0.0244(8) Uani 1 1 d .
H19 H 0.3275 0.9209 0.2578 0.029 Uiso 1 1 calc R
C20 C 0.1425(4) 0.8654(2) 0.35650(18) 0.0358(9) Uani 1 1 d .
H20 H 0.1415 0.8138 0.3497 0.043 Uiso 1 1 calc R
C21 C 0.0774(4) 0.8960(2) 0.4003(2) 0.0453(11) Uani 1 1 d .
H21 H 0.0308 0.8650 0.4231 0.054 Uiso 1 1 calc R
C22 C 0.0784(4) 0.9707(2) 0.4117(2) 0.0427(11) Uani 1 1 d .
H22 H 0.0335 0.9906 0.4424 0.051 Uiso 1 1 calc R
C23 C 0.1445(4) 1.0160(2) 0.3786(2) 0.0435(11) Uani 1 1 d .
H23 H 0.1455 1.0675 0.3862 0.052 Uiso 1 1 calc R
C24 C 0.2097(4) 0.9864(2) 0.33421(19) 0.0365(9) Uani 1 1 d .
H24 H 0.2552 1.0179 0.3113 0.044 Uiso 1 1 calc R
C25 C 0.2097(3) 0.91050(19) 0.32231(17) 0.0262(8) Uani 1 1 d .
C26 C 0.5363(3) 0.8803(2) 0.37917(18) 0.0342(9) Uani 1 1 d .
H26 H 0.4649 0.8522 0.3819 0.041 Uiso 1 1 calc R
C27 C 0.5973(4) 0.9207(2) 0.4347(2) 0.0449(11) Uani 1 1 d .
H27 H 0.5675 0.9202 0.4752 0.054 Uiso 1 1 calc R
C28 C 0.7011(4) 0.9617(2) 0.4317(2) 0.0500(12) Uani 1 1 d .
H28 H 0.7441 0.9884 0.4704 0.060 Uiso 1 1 calc R
C29 C 0.7420(4) 0.9637(2) 0.3731(2) 0.0468(11) Uani 1 1 d .
H29 H 0.8124 0.9930 0.3708 0.056 Uiso 1 1 calc R
C30 C 0.6824(3) 0.9237(2) 0.3166(2) 0.0358(9) Uani 1 1 d .
H30 H 0.7122 0.9256 0.2761 0.043 Uiso 1 1 calc R
C31 C 0.5781(3) 0.88020(19) 0.31900(18) 0.0304(8) Uani 1 1 d .
C32 C 0.5086(3) 0.9507(2) 0.1694(2) 0.0380(10) Uani 1 1 d .
H32 H 0.4666 0.9726 0.2005 0.046 Uiso 1 1 calc R
C33 C 0.5368(4) 0.9926(2) 0.1181(2) 0.0505(12) Uani 1 1 d .
H33 H 0.5132 1.0428 0.1136 0.061 Uiso 1 1 calc R
C34 C 0.5995(4) 0.9611(3) 0.0729(2) 0.0558(13) Uani 1 1 d .
H34 H 0.6203 0.9901 0.0381 0.067 Uiso 1 1 calc R
C35 C 0.6315(4) 0.8884(3) 0.0785(2) 0.0509(12) Uani 1 1 d .
H35 H 0.6727 0.8668 0.0469 0.061 Uiso 1 1 calc R
C36 C 0.6041(4) 0.8458(2) 0.13048(19) 0.0390(10) Uani 1 1 d .
H36 H 0.6285 0.7957 0.1347 0.047 Uiso 1 1 calc R
C37 C 0.5412(3) 0.8764(2) 0.17627(18) 0.0307(9) Uani 1 1 d .
C38 C 0.7387(3) 0.7541(2) 0.26506(18) 0.0341(9) Uani 1 1 d .
H38 H 0.7728 0.8017 0.2759 0.041 Uiso 1 1 calc R
C39 C 0.8179(4) 0.6951(2) 0.26418(19) 0.0401(10) Uani 1 1 d .
H39 H 0.9057 0.7026 0.2742 0.048 Uiso 1 1 calc R
C40 C 0.7707(4) 0.6259(2) 0.24901(19) 0.0405(10) Uani 1 1 d .
H40 H 0.8254 0.5857 0.2483 0.049 Uiso 1 1 calc R
C41 C 0.6436(4) 0.6151(2) 0.23482(19) 0.0373(9) Uani 1 1 d .
H41 H 0.6108 0.5671 0.2246 0.045 Uiso 1 1 calc R
C42 C 0.5622(4) 0.67386(19) 0.23523(18) 0.0333(9) Uani 1 1 d .
H42 H 0.4746 0.6657 0.2253 0.040 Uiso 1 1 calc R
C43 C 0.6094(3) 0.74424(19) 0.25018(17) 0.0279(8) Uani 1 1 d .

loop_
_atom_site_aniso_label
_atom_site_aniso_U_11
_atom_site_aniso_U_22
_atom_site_aniso_U_33
_atom_site_aniso_U_23
_atom_site_aniso_U_13
_atom_site_aniso_U_12
Ru 0.02381(15) 0.01951(14) 0.02290(15) 0.00061(13) 0.00713(11) -0.00013(13)
Cl 0.0428(6) 0.0300(5) 0.0284(5) 0.0064(4) 0.0065(4) 0.0022(4)
O1 0.0294(14) 0.0261(12) 0.0290(14) -0.0048(11) 0.0124(11) -0.0020(11)
O2 0.0292(14) 0.0232(13) 0.0342(14) 0.0001(11) 0.0116(11) 0.0004(11)
O3 0.0434(16) 0.0245(13) 0.0430(16) 0.0048(12) 0.0142(13) -0.0072(12)
P1 0.0246(5) 0.0213(4) 0.0248(5) -0.0003(4) 0.0063(4) -0.0005(4)
P2 0.0247(5) 0.0246(5) 0.0256(5) 0.0015(4) 0.0066(4) -0.0010(4)
S1 0.0299(5) 0.0229(5) 0.0312(5) -0.0014(4) 0.0104(4) -0.0042(4)
C1 0.040(2) 0.038(2) 0.028(2) 0.0032(17) 0.0072(18) 0.0070(19)
C2 0.056(3) 0.046(2) 0.028(2) 0.0107(19) 0.016(2) 0.008(2)
C3 0.058(3) 0.046(3) 0.036(2) 0.001(2) 0.024(2) 0.006(2)
C4 0.052(3) 0.037(2) 0.033(2) 0.0037(18) 0.0179(19) 0.017(2)
C5 0.045(2) 0.031(2) 0.029(2) 0.0045(16) 0.0152(18) 0.0089(18)
C6 0.029(2) 0.0264(19) 0.028(2) 0.0033(15) 0.0074(16) -0.0005(15)
C7 0.033(2) 0.0253(19) 0.039(2) 0.0029(17) 0.0064(18) 0.0001(17)
C8 0.050(3) 0.024(2) 0.047(3) 0.0047(18) 0.006(2) 0.0031(19)
C9 0.042(2) 0.029(2) 0.057(3) -0.009(2) 0.002(2) 0.0105(19)
C10 0.032(2) 0.042(2) 0.048(3) -0.005(2) 0.007(2) 0.0096(19)
C11 0.031(2) 0.033(2) 0.040(2) -0.0045(18) 0.0098(18) -0.0001(17)
C12 0.031(2) 0.0231(18) 0.028(2) -0.0004(16) 0.0054(16) 0.0022(16)
C13 0.034(2) 0.038(2) 0.031(2) -0.0013(18) 0.0065(18) -0.0063(18)
C14 0.041(2) 0.053(3) 0.036(2) -0.001(2) 0.0008(19) -0.011(2)
C15 0.045(3) 0.052(3) 0.047(3) -0.005(2) 0.002(2) -0.027(2)
C16 0.046(3) 0.036(2) 0.041(2) -0.0011(19) 0.006(2) -0.017(2)
C17 0.033(2) 0.0268(19) 0.031(2) -0.0061(16) 0.0103(17) -0.0016(16)
C18 0.030(2) 0.028(2) 0.027(2) -0.0057(16) 0.0084(16) -0.0034(16)
C19 0.0262(19) 0.0255(18) 0.0218(18) 0.0027(15) 0.0064(15) -0.0018(15)
C20 0.044(2) 0.033(2) 0.033(2) -0.0079(18) 0.0153(19) -0.0079(19)
C21 0.045(3) 0.053(3) 0.045(3) -0.014(2) 0.027(2) -0.017(2)
C22 0.034(2) 0.062(3) 0.034(2) -0.019(2) 0.0119(19) 0.003(2)
C23 0.056(3) 0.036(2) 0.039(2) -0.0102(19) 0.013(2) 0.007(2)
C24 0.043(2) 0.033(2) 0.035(2) -0.0031(18) 0.0130(19) -0.0014(18)
C25 0.0258(19) 0.030(2) 0.0217(19) -0.0011(15) 0.0042(15) 0.0002(16)
C26 0.035(2) 0.035(2) 0.030(2) 0.0009(17) 0.0031(18) -0.0007(18)
C27 0.057(3) 0.042(2) 0.032(2) -0.0039(19) 0.001(2) 0.003(2)
C28 0.053(3) 0.043(3) 0.043(3) -0.008(2) -0.012(2) -0.002(2)
C29 0.034(2) 0.038(2) 0.059(3) 0.001(2) -0.009(2) -0.0083(19)
C30 0.029(2) 0.036(2) 0.041(2) 0.0043(18) 0.0049(18) 0.0023(18)
C31 0.030(2) 0.0244(19) 0.035(2) 0.0022(16) 0.0025(17) -0.0004(16)
C32 0.025(2) 0.047(2) 0.039(2) 0.011(2) 0.0013(18) -0.0037(19)
C33 0.037(3) 0.050(3) 0.058(3) 0.029(2) -0.001(2) -0.007(2)
C34 0.041(3) 0.078(4) 0.044(3) 0.030(3) 0.002(2) -0.015(3)
C35 0.040(3) 0.078(3) 0.035(2) 0.005(2) 0.009(2) -0.014(2)
C36 0.037(2) 0.047(2) 0.033(2) 0.0070(19) 0.0067(19) -0.006(2)
C37 0.0206(19) 0.038(2) 0.031(2) 0.0075(17) 0.0002(16) -0.0057(16)
C38 0.029(2) 0.038(2) 0.036(2) -0.0040(18) 0.0097(18) -0.0001(17)
C39 0.031(2) 0.056(3) 0.034(2) 0.000(2) 0.0108(18) 0.008(2)
C40 0.042(3) 0.042(2) 0.041(2) -0.001(2) 0.016(2) 0.014(2)
C41 0.044(2) 0.027(2) 0.043(2) -0.0015(18) 0.014(2) 0.0062(18)
C42 0.031(2) 0.034(2) 0.038(2) 0.0045(18) 0.0135(18) 0.0036(18)
C43 0.027(2) 0.031(2) 0.027(2) 0.0030(16) 0.0097(16) 0.0059(16)

loop_
_atom_type_symbol
_atom_type_description
_atom_type_scat_dispersion_real
_atom_type_scat_dispersion_imag
_atom_type_scat_source
C C 0.0033 0.0016 'International Tables Vol C Tables 4.2.6.8 and 6.1.1.4'
H H 0.0000 0.0000 'International Tables Vol C Tables 4.2.6.8 and 6.1.1.4'
O O 0.0106 0.0060 'International Tables Vol C Tables 4.2.6.8 and 6.1.1.4'
P P 0.1023 0.0942 'International Tables Vol C Tables 4.2.6.8 and 6.1.1.4'
S S 0.1246 0.1234 'International Tables Vol C Tables 4.2.6.8 and 6.1.1.4'
Cl Cl 0.1484 0.1585 'International Tables Vol C Tables 4.2.6.8 and 6.1.1.4'
Ru Ru -1.2594 0.8363 'International Tables Vol C Tables 4.2.6.8 and 6.1.1.4'

loop_
_geom_angle_atom_site_label_1
_geom_angle_atom_site_label_2
_geom_angle_atom_site_label_3
_geom_angle
C19 Ru O1 101.63(12)
C19 Ru P2 85.78(10)
O1 Ru P2 167.90(6)
C19 Ru O2 163.81(12)
O1 Ru O2 62.73(8)
P2 Ru O2 110.36(6)
C19 Ru Cl 100.20(10)
O1 Ru Cl 83.10(6)
P2 Ru Cl 86.19(3)
O2 Ru Cl 82.79(6)
C19 Ru P1 94.01(10)
O1 Ru P1 85.49(6)
P2 Ru P1 103.69(3)
O2 Ru P1 81.15(6)
Cl Ru P1 163.29(3)
C19 Ru S1 132.35(10)
O1 Ru S1 31.64(6)
P2 Ru S1 141.86(3)
O2 Ru S1 31.57(6)
Cl Ru S1 85.81(3)
P1 Ru S1 78.10(3)
S1 O1 Ru 96.89(11)
S1 O2 Ru 91.50(11)
C12 P1 C6 105.65(15)
C12 P1 C18 99.37(16)
C6 P1 C18 102.62(16)
C12 P1 Ru 119.02(12)
C6 P1 Ru 116.01(11)
C18 P1 Ru 111.77(12)
C43 P2 C37 101.52(16)
C43 P2 C31 103.71(16)
C37 P2 C31 99.60(16)
C43 P2 Ru 113.70(12)
C37 P2 Ru 121.46(11)
C31 P2 Ru 114.39(12)
O3 S1 O2 115.55(14)
O3 S1 O1 114.94(14)
O2 S1 O1 107.34(13)
O3 S1 C17 108.80(16)
O2 S1 C17 105.38(15)
O1 S1 C17 103.77(15)
O3 S1 Ru 145.05(11)
O2 S1 Ru 56.93(9)
O1 S1 Ru 51.48(9)
C17 S1 Ru 105.95(12)
C2 C1 C6 110.4(3)
C2 C1 H1A 109.6
C6 C1 H1A 109.6
C2 C1 H1B 109.6
C6 C1 H1B 109.6
H1A C1 H1B 108.1
C3 C2 C1 111.2(3)
C3 C2 H2A 109.4
C1 C2 H2A 109.4
C3 C2 H2B 109.4
C1 C2 H2B 109.4
H2A C2 H2B 108.0
C2 C3 C4 110.4(3)
C2 C3 H3A 109.6
C4 C3 H3A 109.6
C2 C3 H3B 109.6
C4 C3 H3B 109.6
H3A C3 H3B 108.1
C3 C4 C5 112.2(3)
C3 C4 H4A 109.2
C5 C4 H4A 109.2
C3 C4 H4B 109.2
C5 C4 H4B 109.2
H4A C4 H4B 107.9
C6 C5 C4 112.5(3)
C6 C5 H5A 109.1
C4 C5 H5A 109.1
C6 C5 H5B 109.1
C4 C5 H5B 109.1
H5A C5 H5B 107.8
C5 C6 C1 110.5(3)
C5 C6 P1 110.0(2)
C1 C6 P1 117.8(2)
C5 C6 H6 105.9
C1 C6 H6 105.9
P1 C6 H6 105.9
C8 C7 C12 110.6(3)
C8 C7 H7A 109.5
C12 C7 H7A 109.5
C8 C7 H7B 109.5
C12 C7 H7B 109.5
H7A C7 H7B 108.1
C9 C8 C7 111.5(3)
C9 C8 H8A 109.3
C7 C8 H8A 109.3
C9 C8 H8B 109.3
C7 C8 H8B 109.3
H8A C8 H8B 108.0
C8 C9 C10 111.1(3)
C8 C9 H9A 109.4
C10 C9 H9A 109.4
C8 C9 H9B 109.4
C10 C9 H9B 109.4
H9A C9 H9B 108.0
C9 C10 C11 112.1(3)
C9 C10 H10A 109.2
C11 C10 H10A 109.2
C9 C10 H10B 109.2
C11 C10 H10B 109.2
H10A C10 H10B 107.9
C10 C11 C12 110.3(3)
C10 C11 H11A 109.6
C12 C11 H11A 109.6
C10 C11 H11B 109.6
C12 C11 H11B 109.6
H11A C11 H11B 108.1
C7 C12 C11 112.1(3)
C7 C12 P1 113.7(2)
C11 C12 P1 112.0(2)
C7 C12 H12 106.1
C11 C12 H12 106.1
P1 C12 H12 106.1
C14 C13 C18 122.3(4)
C14 C13 H13 118.8
C18 C13 H13 118.8
C15 C14 C13 120.0(4)
C15 C14 H14 120.0
C13 C14 H14 120.0
C14 C15 C16 119.7(4)
C14 C15 H15 120.2
C16 C15 H15 120.2
C15 C16 C17 119.5(4)
C15 C16 H16 120.2
C17 C16 H16 120.2
C16 C17 C18 122.4(3)
C16 C17 S1 118.0(3)
C18 C17 S1 119.4(3)
C13 C18 C17 116.1(3)
C13 C18 P1 120.0(3)
C17 C18 P1 123.9(3)
C25 C19 Ru 129.9(3)
C25 C19 H19 115.1
Ru C19 H19 115.1
C21 C20 C25 119.7(4)
C21 C20 H20 120.1
C25 C20 H20 120.1
C20 C21 C22 121.4(4)
C20 C21 H21 119.3
C22 C21 H21 119.3
C23 C22 C21 119.8(4)
C23 C22 H22 120.1
C21 C22 H22 120.1
C22 C23 C24 119.6(4)
C22 C23 H23 120.2
C24 C23 H23 120.2
C23 C24 C25 121.2(4)
C23 C24 H24 119.4
C25 C24 H24 119.4
C20 C25 C24 118.3(3)
C20 C25 C19 124.4(3)
C24 C25 C19 117.3(3)
C27 C26 C31 120.9(4)
C27 C26 H26 119.6
C31 C26 H26 119.6
C28 C27 C26 120.4(4)
C28 C27 H27 119.8
C26 C27 H27 119.8
C29 C28 C27 119.8(4)
C29 C28 H28 120.1
C27 C28 H28 120.1
C28 C29 C30 120.9(4)
C28 C29 H29 119.5
C30 C29 H29 119.5
C29 C30 C31 120.3(4)
C29 C30 H30 119.8
C31 C30 H30 119.8
C26 C31 C30 117.7(3)
C26 C31 P2 121.5(3)
C30 C31 P2 120.7(3)
C33 C32 C37 120.8(4)
C33 C32 H32 119.6
C37 C32 H32 119.6
C32 C33 C34 119.9(4)
C32 C33 H33 120.1
C34 C33 H33 120.1
C35 C34 C33 120.2(4)
C35 C34 H34 119.9
C33 C34 H34 119.9
C34 C35 C36 120.3(4)
C34 C35 H35 119.9
C36 C35 H35 119.9
C35 C36 C37 120.4(4)
C35 C36 H36 119.8
C37 C36 H36 119.8
C36 C37 C32 118.4(3)
C36 C37 P2 121.8(3)
C32 C37 P2 119.7(3)
C39 C38 C43 120.6(4)
C39 C38 H38 119.7
C43 C38 H38 119.7
C40 C39 C38 120.6(4)
C40 C39 H39 119.7
C38 C39 H39 119.7
C39 C40 C41 119.6(4)
C39 C40 H40 120.2
C41 C40 H40 120.2
C40 C41 C42 120.7(4)
C40 C41 H41 119.6
C42 C41 H41 119.6
C43 C42 C41 120.0(3)
C43 C42 H42 120.0
C41 C42 H42 120.0
C42 C43 C38 118.5(3)
C42 C43 P2 120.1(3)
C38 C43 P2 121.3(3)

loop_
_geom_bond_atom_site_label_1
_geom_bond_atom_site_label_2
_geom_bond_distance
Ru C19 1.873(3)
Ru O1 2.221(2)
Ru P2 2.3077(10)
Ru O2 2.362(2)
Ru Cl 2.3693(9)
Ru P1 2.4129(10)
Ru S1 2.8183(9)
O1 S1 1.489(2)
O2 S1 1.476(2)
O3 S1 1.434(2)
P1 C12 1.851(3)
P1 C6 1.853(3)
P1 C18 1.869(4)
P2 C43 1.832(3)
P2 C37 1.838(4)
P2 C31 1.856(4)
S1 C17 1.768(4)
C1 C2 1.522(5)
C1 C6 1.536(5)
C1 H1A 0.9900
C1 H1B 0.9900
C2 C3 1.520(5)
C2 H2A 0.9900
C2 H2B 0.9900
C3 C4 1.528(5)
C3 H3A 0.9900
C3 H3B 0.9900
C4 C5 1.529(5)
C4 H4A 0.9900
C4 H4B 0.9900
C5 C6 1.528(4)
C5 H5A 0.9900
C5 H5B 0.9900
C6 H6 1.0000
C7 C8 1.525(5)
C7 C12 1.529(5)
C7 H7A 0.9900
C7 H7B 0.9900
C8 C9 1.516(5)
C8 H8A 0.9900
C8 H8B 0.9900
C9 C10 1.520(5)
C9 H9A 0.9900
C9 H9B 0.9900
C10 C11 1.523(5)
C10 H10A 0.9900
C10 H10B 0.9900
C11 C12 1.535(5)
C11 H11A 0.9900
C11 H11B 0.9900
C12 H12 1.0000
C13 C14 1.384(5)
C13 C18 1.396(5)
C13 H13 0.9500
C14 C15 1.378(5)
C14 H14 0.9500
C15 C16 1.385(5)
C15 H15 0.9500
C16 C17 1.388(5)
C16 H16 0.9500
C17 C18 1.397(5)
C19 C25 1.456(4)
C19 H19 0.9500
C20 C21 1.378(5)
C20 C25 1.391(5)
C20 H20 0.9500
C21 C22 1.380(5)
C21 H21 0.9500
C22 C23 1.373(5)
C22 H22 0.9500
C23 C24 1.381(5)
C23 H23 0.9500
C24 C25 1.403(5)
C24 H24 0.9500
C26 C27 1.381(5)
C26 C31 1.397(5)
C26 H26 0.9500
C27 C28 1.378(6)
C27 H27 0.9500
C28 C29 1.362(6)
C28 H28 0.9500
C29 C30 1.386(5)
C29 H29 0.9500
C30 C31 1.403(5)
C30 H30 0.9500
C32 C33 1.380(5)
C32 C37 1.399(5)
C32 H32 0.9500
C33 C34 1.389(6)
C33 H33 0.9500
C34 C35 1.369(6)
C34 H34 0.9500
C35 C36 1.393(5)
C35 H35 0.9500
C36 C37 1.394(5)
C36 H36 0.9500
C38 C39 1.387(5)
C38 C43 1.397(5)
C38 H38 0.9500
C39 C40 1.370(5)
C39 H39 0.9500
C40 C41 1.375(5)
C40 H40 0.9500
C41 C42 1.398(5)
C41 H41 0.9500
C42 C43 1.390(5)
C42 H42 0.9500

loop_
_geom_torsion_atom_site_label_1
_geom_torsion_atom_site_label_2
_geom_torsion_atom_site_label_3
_geom_torsion_atom_site_label_4
_geom_torsion
C19 Ru O1 S1 167.73(13)
P2 Ru O1 S1 -65.3(3)
O2 Ru O1 S1 -7.81(10)
Cl Ru O1 S1 -93.23(11)
P1 Ru O1 S1 74.55(10)
C19 Ru O2 S1 -8.1(4)
O1 Ru O2 S1 7.82(10)
P2 Ru O2 S1 176.95(8)
Cl Ru O2 S1 93.75(10)
P1 Ru O2 S1 -81.65(10)
C19 Ru P1 C12 -9.85(16)
O1 Ru P1 C12 91.52(14)
P2 Ru P1 C12 -96.48(13)
O2 Ru P1 C12 154.59(14)
Cl Ru P1 C12 138.51(16)
S1 Ru P1 C12 122.63(13)
C19 Ru P1 C6 118.02(16)
O1 Ru P1 C6 -140.61(14)
P2 Ru P1 C6 31.40(13)
O2 Ru P1 C6 -77.53(13)
Cl Ru P1 C6 -93.62(17)
S1 Ru P1 C6 -109.50(12)
C19 Ru P1 C18 -124.81(16)
O1 Ru P1 C18 -23.44(13)
P2 Ru P1 C18 148.57(12)
O2 Ru P1 C18 39.64(13)
Cl Ru P1 C18 23.55(18)
S1 Ru P1 C18 7.67(12)
C19 Ru P2 C43 157.91(16)
O1 Ru P2 C43 29.6(3)
O2 Ru P2 C43 -23.48(14)
Cl Ru P2 C43 57.37(12)
P1 Ru P2 C43 -108.98(12)
S1 Ru P2 C43 -20.90(14)
C19 Ru P2 C37 -80.47(18)
O1 Ru P2 C37 151.2(3)
O2 Ru P2 C37 98.14(16)
Cl Ru P2 C37 178.99(15)
P1 Ru P2 C37 12.64(15)
S1 Ru P2 C37 100.72(15)
C19 Ru P2 C31 39.02(16)
O1 Ru P2 C31 -89.3(3)
O2 Ru P2 C31 -142.38(13)
Cl Ru P2 C31 -61.52(12)
P1 Ru P2 C31 132.12(12)
S1 Ru P2 C31 -139.79(12)
Ru O2 S1 O3 -140.61(13)
Ru O2 S1 O1 -10.90(13)
Ru O2 S1 C17 99.26(13)
Ru O1 S1 O3 141.74(13)
Ru O1 S1 O2 11.68(14)
Ru O1 S1 C17 -99.58(14)
C19 Ru S1 O3 -94.9(2)
O1 Ru S1 O3 -78.6(2)
P2 Ru S1 O3 83.5(2)
O2 Ru S1 O3 88.1(2)
Cl Ru S1 O3 5.1(2)
P1 Ru S1 O3 -179.5(2)
C19 Ru S1 O2 176.97(17)
O1 Ru S1 O2 -166.67(17)
P2 Ru S1 O2 -4.64(12)
Cl Ru S1 O2 -83.03(11)
P1 Ru S1 O2 92.44(11)
C19 Ru S1 O1 -16.36(18)
P2 Ru S1 O1 162.03(12)
O2 Ru S1 O1 166.67(17)
Cl Ru S1 O1 83.63(12)
P1 Ru S1 O1 -100.89(12)
C19 Ru S1 C17 78.74(18)
O1 Ru S1 C17 95.10(17)
P2 Ru S1 C17 -102.87(13)
O2 Ru S1 C17 -98.23(16)
Cl Ru S1 C17 178.74(12)
P1 Ru S1 C17 -5.79(12)
C6 C1 C2 C3 59.3(4)
C1 C2 C3 C4 -57.6(5)
C2 C3 C4 C5 53.7(5)
C3 C4 C5 C6 -52.3(4)
C4 C5 C6 C1 53.1(4)
C4 C5 C6 P1 -175.2(3)
C2 C1 C6 C5 -56.3(4)
C2 C1 C6 P1 176.2(3)
C12 P1 C6 C5 -165.7(2)
C18 P1 C6 C5 -62.0(3)
Ru P1 C6 C5 60.1(3)
C12 P1 C6 C1 -37.8(3)
C18 P1 C6 C1 65.8(3)
Ru P1 C6 C1 -172.0(2)
C12 C7 C8 C9 55.6(4)
C7 C8 C9 C10 -56.1(5)
C8 C9 C10 C11 55.9(5)
C9 C10 C11 C12 -54.6(4)
C8 C7 C12 C11 -54.9(4)
C8 C7 C12 P1 176.8(3)
C10 C11 C12 C7 54.3(4)
C10 C11 C12 P1 -176.5(3)
C6 P1 C12 C7 -63.7(3)
C18 P1 C12 C7 -169.7(3)
Ru P1 C12 C7 68.9(3)
C6 P1 C12 C11 168.0(2)
C18 P1 C12 C11 61.9(3)
Ru P1 C12 C11 -59.5(3)
C18 C13 C14 C15 0.4(6)
C13 C14 C15 C16 0.6(6)
C14 C15 C16 C17 -1.0(6)
C15 C16 C17 C18 0.2(6)
C15 C16 C17 S1 175.9(3)
O3 S1 C17 C16 2.3(3)
O2 S1 C17 C16 126.8(3)
O1 S1 C17 C16 -120.5(3)
Ru S1 C17 C16 -173.9(3)
O3 S1 C17 C18 178.1(3)
O2 S1 C17 C18 -57.4(3)
O1 S1 C17 C18 55.2(3)
Ru S1 C17 C18 1.9(3)
C14 C13 C18 C17 -1.1(5)
C14 C13 C18 P1 178.8(3)
C16 C17 C18 C13 0.7(5)
S1 C17 C18 C13 -174.8(3)
C16 C17 C18 P1 -179.1(3)
S1 C17 C18 P1 5.3(4)
C12 P1 C18 C13 42.9(3)
C6 P1 C18 C13 -65.6(3)
Ru P1 C18 C13 169.4(3)
C12 P1 C18 C17 -137.2(3)
C6 P1 C18 C17 114.3(3)
Ru P1 C18 C17 -10.7(3)
O1 Ru C19 C25 25.5(3)
P2 Ru C19 C25 -144.8(3)
O2 Ru C19 C25 39.9(6)
Cl Ru C19 C25 -59.4(3)
P1 Ru C19 C25 111.7(3)
S1 Ru C19 C25 34.2(4)
C25 C20 C21 C22 -0.8(6)
C20 C21 C22 C23 0.6(6)
C21 C22 C23 C24 -0.1(6)
C22 C23 C24 C25 -0.1(6)
C21 C20 C25 C24 0.5(5)
C21 C20 C25 C19 179.7(4)
C23 C24 C25 C20 -0.1(6)
C23 C24 C25 C19 -179.3(3)
Ru C19 C25 C20 3.7(5)
Ru C19 C25 C24 -177.1(3)
C31 C26 C27 C28 -0.1(6)
C26 C27 C28 C29 1.6(6)
C27 C28 C29 C30 -1.6(6)
C28 C29 C30 C31 0.1(6)
C27 C26 C31 C30 -1.3(5)
C27 C26 C31 P2 176.6(3)
C29 C30 C31 C26 1.3(5)
C29 C30 C31 P2 -176.6(3)
C43 P2 C31 C26 -101.6(3)
C37 P2 C31 C26 153.9(3)
Ru P2 C31 C26 22.8(3)
C43 P2 C31 C30 76.2(3)
C37 P2 C31 C30 -28.3(3)
Ru P2 C31 C30 -159.4(2)
C37 C32 C33 C34 -0.8(6)
C32 C33 C34 C35 1.2(6)
C33 C34 C35 C36 -1.5(6)
C34 C35 C36 C37 1.5(6)
C35 C36 C37 C32 -1.1(5)
C35 C36 C37 P2 179.9(3)
C33 C32 C37 C36 0.8(5)
C33 C32 C37 P2 179.8(3)
C43 P2 C37 C36 18.2(3)
C31 P2 C37 C36 124.4(3)
Ru P2 C37 C36 -109.1(3)
C43 P2 C37 C32 -160.8(3)
C31 P2 C37 C32 -54.6(3)
Ru P2 C37 C32 71.9(3)
C43 C38 C39 C40 -0.3(6)
C38 C39 C40 C41 -0.3(6)
C39 C40 C41 C42 0.5(6)
C40 C41 C42 C43 -0.1(6)
C41 C42 C43 C38 -0.5(5)
C41 C42 C43 P2 176.1(3)
C39 C38 C43 C42 0.7(5)
C39 C38 C43 P2 -175.8(3)
C37 P2 C43 C42 -115.8(3)
C31 P2 C43 C42 141.2(3)
Ru P2 C43 C42 16.4(3)
C37 P2 C43 C38 60.7(3)
C31 P2 C43 C38 -42.3(3)
Ru P2 C43 C38 -167.2(3)
